data_1572548
loop_
_publ_author_name
'Kulyabin, Pavel S.'
'Goryunov, Georgy P.'
'Iashin, Andrei N.'
'Mladentsev, Dmitry Y.'
'Uborsky, Dmitry V.'
'Ehm, Christian'
'Canich, Jo Ann M.'
'Hagadorn, John R.'
'Voskoboynikov, Alexander Z.'

_publ_section_title
;
 Reversible C-C bond formation in group 4 metal complexes: nitrile
 extrusion <i>via</i> &#x3b2;-aryl elimination.
;
_journal_issue 38
_journal_name_full 'Chemical science'
_journal_page_first 15825
_journal_page_last 15834
_journal_paper_doi 10.1039/d4sc02173h
_journal_volume 15
_journal_year 2024
_chemical_formula_moiety 'C30 H40 Br0.50 Cl0.50 Hf N3 Si'
_chemical_formula_sum 'C30 H40 Br0.5 Cl0.5 Hf N3 Si'
_chemical_formula_weight 706.91
_space_group_crystal_system monoclinic
_space_group_IT_number 4
_space_group_name_Hall 'P 2yb'
_space_group_name_H-M_alt 'P 1 21 1'
_atom_sites_solution_hydrogens geom
_audit_creation_method SHELXL-2014/6
_audit_update_record
;
2023-10-16 deposited with the CCDC.	2024-09-10 downloaded from the CCDC.
;
_cell_angle_alpha 90
_cell_angle_beta 114.1197(15)
_cell_angle_gamma 90
_cell_formula_units_Z 4
_cell_length_a 9.2803(7)
_cell_length_b 37.819(3)
_cell_length_c 9.6856(7)
_cell_measurement_reflns_used 999
_cell_measurement_temperature 120(2)
_cell_measurement_theta_max 25
_cell_measurement_theta_min 3
_cell_volume 3102.6(4)
_computing_cell_refinement 'Bruker SAINT'
_computing_data_collection 'Bruker APEX II'
_computing_data_reduction 'Bruker SAINT'
_computing_molecular_graphics 'Bruker SHELXTL'
_computing_publication_material 'Bruker SHELXTL'
_computing_structure_refinement 'SHELXL-97 (Sheldrick, 1997)'
_computing_structure_solution 'SHELXS-97 (Sheldrick, 1997)'
_diffrn_ambient_temperature 120(2)
_diffrn_measured_fraction_theta_full 1.000
_diffrn_measured_fraction_theta_max 1.000
_diffrn_measurement_device_type 'Bruker APEX II CCD area detector''
_diffrn_measurement_method 'omega scans'
_diffrn_radiation_type MoK\a
_diffrn_radiation_wavelength 0.71073
_diffrn_reflns_av_R_equivalents 0.0478
_diffrn_reflns_av_unetI/netI 0.0671
_diffrn_reflns_Laue_measured_fraction_full 1.000
_diffrn_reflns_Laue_measured_fraction_max 1.000
_diffrn_reflns_limit_h_max 12
_diffrn_reflns_limit_h_min -12
_diffrn_reflns_limit_k_max 51
_diffrn_reflns_limit_k_min -51
_diffrn_reflns_limit_l_max 13
_diffrn_reflns_limit_l_min -13
_diffrn_reflns_number 37966
_diffrn_reflns_point_group_measured_fraction_full 0.998
_diffrn_reflns_point_group_measured_fraction_max 0.995
_diffrn_reflns_theta_full 25.242
_diffrn_reflns_theta_max 28.998
_diffrn_reflns_theta_min 2.154
_exptl_absorpt_coefficient_mu 4.110
_exptl_absorpt_correction_type multi-scan
_exptl_absorpt_process_details SADABS
_exptl_crystal_colour yellow
_exptl_crystal_density_diffrn 1.513
_exptl_crystal_description prism
_exptl_crystal_F_000 1412
_exptl_crystal_size_max 0.325
_exptl_crystal_size_mid 0.289
_exptl_crystal_size_min 0.276
_exptl_transmission_factor_max 0.397
_exptl_transmission_factor_min 0.349
_refine_diff_density_max 1.648
_refine_diff_density_min -2.558
_refine_diff_density_rms 0.141
_refine_ls_abs_structure_details
;
 Flack x determined using 6356 quotients [(I+)-(I-)]/[(I+)+(I-)]
 (Parsons, Flack and Wagner, Acta Cryst. B69 (2013) 249-259).
;
_refine_ls_abs_structure_Flack -0.005(7)
_refine_ls_extinction_method none
_refine_ls_goodness_of_fit_ref 1.020
_refine_ls_hydrogen_treatment constr
_refine_ls_matrix_type full
_refine_ls_number_parameters 677
_refine_ls_number_reflns 16404
_refine_ls_number_restraints 23
_refine_ls_restrained_S_all 1.022
_refine_ls_R_factor_all 0.0520
_refine_ls_R_factor_gt 0.0447
_refine_ls_shift/su_max 0.044
_refine_ls_shift/su_mean 0.001
_refine_ls_structure_factor_coef Fsqd
_refine_ls_weighting_details 'w=1/[\s^2^(Fo^2^)+(0.0367P)^2^+5.8975P] where P=(Fo^2^+2Fc^2^)/3'
_refine_ls_weighting_scheme calc
_refine_ls_wR_factor_gt 0.0915
_refine_ls_wR_factor_ref 0.0942
_reflns_Friedel_coverage 0.962
_reflns_Friedel_fraction_full 0.996
_reflns_Friedel_fraction_max 0.990
_reflns_number_gt 14702
_reflns_number_total 16404
_reflns_threshold_expression I>2\s(I)
_cod_data_source_file d4sc02173h7.cif
_cod_data_source_block a_a_CCDC1
_cod_depositor_comments 'Adding full bibliography for 1572545--1572551.cif.'
_cod_original_sg_symbol_H-M 'P 21'
_cod_original_formula_sum 'C30 H40 Br0.50 Cl0.50 Hf N3 Si'
_cod_database_code 1572548
_shelx_space_group_comment
;
The symmetry employed for this shelxl refinement is uniquely defined
by the following loop, which should always be used as a source of
symmetry information in preference to the above space-group names.
They are only intended as comments.
;
_shelx_estimated_absorpt_t_min 0.349
_shelx_estimated_absorpt_t_max 0.397
_shelxl_version_number 2014/6

loop_
_space_group_symop_operation_xyz
'x, y, z'
'-x, y+1/2, -z'

loop_
_atom_site_label
_atom_site_type_symbol
_atom_site_fract_x
_atom_site_fract_y
_atom_site_fract_z
_atom_site_U_iso_or_equiv
_atom_site_adp_type
_atom_site_occupancy
_atom_site_site_symmetry_order
_atom_site_calc_flag
_atom_site_refinement_flags_posn
_atom_site_refinement_flags_adp
_atom_site_refinement_flags_occupancy
_atom_site_disorder_assembly
_atom_site_disorder_group
Hf2 Hf 0.32599(4) 0.60330(2) 0.49283(4) 0.01982(9) Uani 1 1 d D . . . .
Br1A Br 0.0677(12) 0.5863(4) 0.2803(14) 0.0285(6) Uani 0.5 1 d D . P . .
Cl1A Cl 0.080(3) 0.5856(10) 0.287(4) 0.0285(6) Uani 0.5 1 d D . P . .
Si1A Si 0.4901(3) 0.67990(7) 0.6306(3) 0.0217(6) Uani 1 1 d . . . . .
N1A N 0.5761(9) 0.6089(2) 0.6898(9) 0.0218(18) Uani 1 1 d . . . . .
N2A N 0.4665(10) 0.5784(2) 0.4082(10) 0.0250(18) Uani 1 1 d . . . . .
N3A N 0.3368(9) 0.6576(2) 0.4933(9) 0.0194(18) Uani 1 1 d . . . . .
C1A C 0.2544(13) 0.5836(3) 0.6828(13) 0.041(3) Uani 1 1 d . . . . .
H1AA H 0.3490 0.5812 0.7774 0.061 Uiso 1 1 calc R U . . .
H1AB H 0.2019 0.5606 0.6544 0.061 Uiso 1 1 calc R U . . .
H1AC H 0.1821 0.6007 0.6969 0.061 Uiso 1 1 calc R U . . .
C2A C 0.4410(17) 0.7040(4) 0.7737(15) 0.041(3) Uani 1 1 d . . . . .
H2AA H 0.3865 0.7261 0.7297 0.062 Uiso 1 1 calc R U . . .
H2AB H 0.5384 0.7093 0.8623 0.062 Uiso 1 1 calc R U . . .
H2AC H 0.3723 0.6893 0.8043 0.062 Uiso 1 1 calc R U . . .
C3A C 0.5975(13) 0.7109(3) 0.5598(13) 0.030(2) Uani 1 1 d . . . . .
H3AA H 0.5326 0.7320 0.5186 0.045 Uiso 1 1 calc R U . . .
H3AB H 0.6202 0.6994 0.4802 0.045 Uiso 1 1 calc R U . . .
H3AC H 0.6968 0.7178 0.6431 0.045 Uiso 1 1 calc R U . . .
C4A C 0.6278(12) 0.6428(3) 0.7309(11) 0.023(2) Uani 1 1 d . . . . .
C5A C 0.7749(14) 0.6489(3) 0.8467(13) 0.038(3) Uani 1 1 d . . . . .
H5AA H 0.8096 0.6725 0.8755 0.046 Uiso 1 1 calc R U . . .
C6A C 0.8687(15) 0.6216(4) 0.9185(15) 0.050(4) Uani 1 1 d . . . . .
H6AA H 0.9694 0.6258 0.9977 0.060 Uiso 1 1 calc R U . . .
C7A C 0.8185(16) 0.5874(4) 0.8768(16) 0.045(3) Uani 1 1 d . U . . .
H7AA H 0.8849 0.5681 0.9257 0.054 Uiso 1 1 calc R U . . .
C8A C 0.6694(13) 0.5815(3) 0.7622(11) 0.028(2) Uani 1 1 d . . . . .
C9A C 0.6121(12) 0.5443(3) 0.7223(12) 0.028(2) Uani 1 1 d . . . . .
C10A C 0.5637(12) 0.5292(3) 0.5781(12) 0.027(2) Uani 1 1 d . . . . .
C11A C 0.5224(14) 0.4935(3) 0.5571(16) 0.040(3) Uani 1 1 d . . . . .
H11A H 0.4942 0.4829 0.4607 0.048 Uiso 1 1 calc R U . . .
C12A C 0.5226(15) 0.4738(3) 0.6758(18) 0.049(4) Uani 1 1 d . . . . .
H12A H 0.4878 0.4499 0.6590 0.059 Uiso 1 1 calc R U . . .
C13A C 0.5706(16) 0.4874(3) 0.8146(17) 0.043(3) Uani 1 1 d . . . . .
H13A H 0.5748 0.4728 0.8957 0.051 Uiso 1 1 calc R U . . .
C14A C 0.6145(15) 0.5226(3) 0.8422(15) 0.042(3) Uani 1 1 d . . . . .
H14A H 0.6461 0.5321 0.9411 0.050 Uiso 1 1 calc R U . . .
C15A C 0.5552(12) 0.5512(3) 0.4466(12) 0.027(2) Uani 1 1 d . . . . .
C16A C 0.6588(14) 0.5400(3) 0.3663(15) 0.039(3) Uani 1 1 d . . . . .
H16A H 0.6260 0.5156 0.3256 0.047 Uiso 1 1 calc R U . . .
C17A C 0.6394(15) 0.5637(4) 0.2352(14) 0.050(4) Uani 1 1 d . . . . .
H17A H 0.5320 0.5613 0.1567 0.075 Uiso 1 1 calc R U . . .
H17B H 0.7156 0.5570 0.1937 0.075 Uiso 1 1 calc R U . . .
H17C H 0.6579 0.5883 0.2699 0.075 Uiso 1 1 calc R U . . .
C18A C 0.8302(13) 0.5381(4) 0.4822(16) 0.048(4) Uani 1 1 d . . . . .
H18A H 0.8973 0.5300 0.4324 0.072 Uiso 1 1 calc R U . . .
H18B H 0.8384 0.5215 0.5627 0.072 Uiso 1 1 calc R U . . .
H18C H 0.8647 0.5616 0.5258 0.072 Uiso 1 1 calc R U . . .
C19A C 0.2122(11) 0.6772(3) 0.3788(12) 0.023(2) Uani 1 1 d . . . . .
C20A C 0.0735(12) 0.6868(3) 0.4010(14) 0.030(3) Uani 1 1 d . . . . .
C21A C -0.0447(14) 0.7054(3) 0.2870(17) 0.041(3) Uani 1 1 d . . . . .
H21A H -0.1372 0.7119 0.3001 0.049 Uiso 1 1 calc R U . . .
C22X C 0.2251(12) 0.6864(3) 0.2425(12) 0.027(2) Uani 1 1 d . . . . .
C22A C -0.0303(14) 0.7146(3) 0.1528(16) 0.046(3) Uani 1 1 d . . . . .
H22A H -0.1117 0.7274 0.0757 0.055 Uiso 1 1 calc R U . . .
C23A C 0.0997(15) 0.7050(3) 0.1354(13) 0.033(3) Uani 1 1 d . . . . .
H23A H 0.1072 0.7114 0.0437 0.040 Uiso 1 1 calc R U . . .
C25A C 0.3624(13) 0.6756(3) 0.2074(12) 0.028(2) Uani 1 1 d . . . . .
H25A H 0.4450 0.6657 0.3025 0.034 Uiso 1 1 calc R U . . .
C26A C 0.3183(16) 0.6466(4) 0.0885(13) 0.042(3) Uani 1 1 d . . . . .
H26A H 0.2636 0.6275 0.1161 0.063 Uiso 1 1 calc R U . . .
H26B H 0.4142 0.6372 0.0828 0.063 Uiso 1 1 calc R U . . .
H26C H 0.2486 0.6563 -0.0101 0.063 Uiso 1 1 calc R U . . .
C27A C 0.4365(15) 0.7071(3) 0.1614(14) 0.040(3) Uani 1 1 d . . . . .
H27A H 0.4580 0.7261 0.2363 0.059 Uiso 1 1 calc R U . . .
H27B H 0.3634 0.7158 0.0619 0.059 Uiso 1 1 calc R U . . .
H27C H 0.5355 0.6998 0.1564 0.059 Uiso 1 1 calc R U . . .
C28A C 0.0484(14) 0.6759(3) 0.5378(16) 0.040(3) Uani 1 1 d . . . . .
H28A H 0.1459 0.6634 0.6077 0.048 Uiso 1 1 calc R U . . .
C29A C -0.0913(15) 0.6500(4) 0.498(2) 0.054(4) Uani 1 1 d . . . . .
H29A H -0.0730 0.6293 0.4463 0.081 Uiso 1 1 calc R U . . .
H29B H -0.1891 0.6617 0.4310 0.081 Uiso 1 1 calc R U . . .
H29C H -0.1004 0.6424 0.5907 0.081 Uiso 1 1 calc R U . . .
C30A C 0.0217(16) 0.7074(4) 0.6233(18) 0.052(4) Uani 1 1 d . . . . .
H30A H 0.1120 0.7235 0.6527 0.078 Uiso 1 1 calc R U . . .
H30B H 0.0104 0.6990 0.7141 0.078 Uiso 1 1 calc R U . . .
H30C H -0.0746 0.7199 0.5579 0.078 Uiso 1 1 calc R U . . .
Hf1 Hf 0.39636(4) 0.39821(2) 0.22082(4) 0.01904(9) Uani 1 1 d D . . . .
Cl1 Cl 0.648(3) 0.4122(8) 0.427(3) 0.0260(10) Uani 0.5 1 d D . P . .
Br1 Br 0.6508(11) 0.4170(3) 0.4338(13) 0.0260(10) Uani 0.5 1 d D . P . .
Si1 Si 0.2377(3) 0.32118(8) 0.0841(3) 0.0204(6) Uani 1 1 d . . . . .
N1 N 0.1476(10) 0.3918(2) 0.0238(9) 0.026(2) Uani 1 1 d . . . . .
N2 N 0.2533(10) 0.4238(2) 0.3022(9) 0.0244(18) Uani 1 1 d . . . . .
N3 N 0.3886(9) 0.3436(2) 0.2242(8) 0.0193(18) Uani 1 1 d . . . . .
C1 C 0.4660(13) 0.4163(3) 0.0281(12) 0.030(2) Uani 1 1 d . U . . .
H1A H 0.4280 0.3990 -0.0543 0.044 Uiso 1 1 calc R U . . .
H1B H 0.5811 0.4182 0.0668 0.044 Uiso 1 1 calc R U . . .
H1C H 0.4183 0.4394 -0.0098 0.044 Uiso 1 1 calc R U . . .
C2 C 0.2911(17) 0.2983(4) -0.0584(14) 0.039(3) Uani 1 1 d . . . . .
H2A H 0.3431 0.2758 -0.0166 0.058 Uiso 1 1 calc R U . . .
H2B H 0.3630 0.3133 -0.0838 0.058 Uiso 1 1 calc R U . . .
H2C H 0.1953 0.2938 -0.1498 0.058 Uiso 1 1 calc R U . . .
C3 C 0.1348(13) 0.2880(3) 0.1515(13) 0.026(2) Uani 1 1 d . . . . .
H3A H 0.2068 0.2684 0.2000 0.039 Uiso 1 1 calc R U . . .
H3B H 0.0424 0.2790 0.0655 0.039 Uiso 1 1 calc R U . . .
H3C H 0.1007 0.2990 0.2248 0.039 Uiso 1 1 calc R U . . .
C4 C 0.0974(12) 0.3580(3) -0.0182(11) 0.026(2) Uani 1 1 d . . . . .
C5 C -0.0497(15) 0.3513(3) -0.1324(13) 0.039(3) Uani 1 1 d . . . . .
H5A H -0.0833 0.3276 -0.1604 0.047 Uiso 1 1 calc R U . . .
C6 C -0.1487(16) 0.3794(4) -0.2064(16) 0.051(4) Uani 1 1 d . . . . .
H6A H -0.2512 0.3753 -0.2829 0.061 Uiso 1 1 calc R U . . .
C7 C -0.0929(14) 0.4135(3) -0.1647(13) 0.033(3) Uani 1 1 d . U . . .
H7A H -0.1564 0.4331 -0.2156 0.040 Uiso 1 1 calc R U . . .
C8 C 0.0538(12) 0.4193(3) -0.0501(11) 0.024(2) Uani 1 1 d . . . . .
C9 C 0.1090(13) 0.4564(3) -0.0139(12) 0.028(2) Uani 1 1 d . . . . .
C10 C 0.1514(12) 0.4716(3) 0.1281(13) 0.030(2) Uani 1 1 d . . . . .
C11 C 0.1948(15) 0.5071(3) 0.1472(17) 0.040(3) Uani 1 1 d . . . . .
H11B H 0.2255 0.5174 0.2445 0.048 Uiso 1 1 calc R U . . .
C12 C 0.1948(15) 0.5278(4) 0.0302(18) 0.051(4) Uani 1 1 d . . . . .
H12B H 0.2232 0.5521 0.0457 0.062 Uiso 1 1 calc R U . . .
C13 C 0.1517(17) 0.5121(4) -0.1124(17) 0.050(4) Uani 1 1 d . . . . .
H13B H 0.1540 0.5255 -0.1944 0.060 Uiso 1 1 calc R U . . .
C14 C 0.1055(15) 0.4768(3) -0.1329(15) 0.040(3) Uani 1 1 d . . . . .
H14B H 0.0710 0.4666 -0.2308 0.048 Uiso 1 1 calc R U . . .
C15 C 0.1636(12) 0.4505(3) 0.2625(11) 0.025(2) Uani 1 1 d . . . . .
C16 C 0.0588(13) 0.4619(3) 0.3412(13) 0.033(3) Uani 1 1 d . . . . .
H16B H 0.0890 0.4865 0.3805 0.040 Uiso 1 1 calc R U . . .
C17 C -0.1132(14) 0.4623(5) 0.2236(15) 0.050(4) Uani 1 1 d . . . . .
H17D H -0.1272 0.4813 0.1504 0.074 Uiso 1 1 calc R U . . .
H17E H -0.1837 0.4662 0.2746 0.074 Uiso 1 1 calc R U . . .
H17F H -0.1383 0.4395 0.1706 0.074 Uiso 1 1 calc R U . . .
C18 C 0.0797(17) 0.4376(5) 0.4743(15) 0.055(4) Uani 1 1 d . . . . .
H18D H 0.1874 0.4399 0.5524 0.082 Uiso 1 1 calc R U . . .
H18E H 0.0611 0.4130 0.4391 0.082 Uiso 1 1 calc R U . . .
H18F H 0.0040 0.4442 0.5167 0.082 Uiso 1 1 calc R U . . .
C19 C 0.5095(12) 0.3240(3) 0.3422(11) 0.024(2) Uani 1 1 d . . . . .
C20 C 0.6473(12) 0.3140(3) 0.3253(12) 0.027(2) Uani 1 1 d . . . . .
C21 C 0.7598(14) 0.2946(3) 0.4415(14) 0.033(3) Uani 1 1 d . . . . .
H21B H 0.8522 0.2873 0.4301 0.040 Uiso 1 1 calc R U . . .
C22 C 0.7442(14) 0.2856(3) 0.5709(14) 0.036(3) Uani 1 1 d . . . . .
H22B H 0.8228 0.2719 0.6469 0.044 Uiso 1 1 calc R U . . .
C23 C 0.6090(14) 0.2970(3) 0.5888(13) 0.030(2) Uani 1 1 d . . . . .
H23B H 0.5972 0.2913 0.6792 0.036 Uiso 1 1 calc R U . . .
C24 C 0.4915(12) 0.3164(3) 0.4762(11) 0.022(2) Uani 1 1 d . . . . .
C25 C 0.6820(14) 0.3248(3) 0.1907(14) 0.032(3) Uani 1 1 d . . . . .
H25B H 0.5872 0.3375 0.1174 0.038 Uiso 1 1 calc R U . . .
C26 C 0.8218(16) 0.3499(3) 0.2370(17) 0.045(3) Uani 1 1 d . . . . .
H26D H 0.7969 0.3718 0.2768 0.068 Uiso 1 1 calc R U . . .
H26E H 0.8440 0.3554 0.1487 0.068 Uiso 1 1 calc R U . . .
H26F H 0.9146 0.3388 0.3152 0.068 Uiso 1 1 calc R U . . .
C27 C 0.7110(16) 0.2925(3) 0.1090(16) 0.042(3) Uani 1 1 d . . . . .
H27D H 0.6272 0.2750 0.0911 0.063 Uiso 1 1 calc R U . . .
H27E H 0.8134 0.2819 0.1718 0.063 Uiso 1 1 calc R U . . .
H27F H 0.7108 0.2999 0.0120 0.063 Uiso 1 1 calc R U . . .
C28 C 0.3525(13) 0.3288(3) 0.5073(11) 0.025(2) Uani 1 1 d . . . . .
H28B H 0.2733 0.3390 0.4110 0.030 Uiso 1 1 calc R U . . .
C29 C 0.2702(14) 0.2990(3) 0.5540(13) 0.032(2) Uani 1 1 d . . . . .
H29D H 0.2385 0.2804 0.4768 0.048 Uiso 1 1 calc R U . . .
H29E H 0.1765 0.3084 0.5640 0.048 Uiso 1 1 calc R U . . .
H29F H 0.3429 0.2892 0.6512 0.048 Uiso 1 1 calc R U . . .
C30 C 0.3994(15) 0.3583(3) 0.6263(12) 0.034(3) Uani 1 1 d . . . . .
H30D H 0.4419 0.3784 0.5910 0.052 Uiso 1 1 calc R U . . .
H30E H 0.4799 0.3494 0.7217 0.052 Uiso 1 1 calc R U . . .
H30F H 0.3063 0.3659 0.6421 0.052 Uiso 1 1 calc R U . . .

loop_
_atom_site_aniso_label
_atom_site_aniso_U_11
_atom_site_aniso_U_22
_atom_site_aniso_U_33
_atom_site_aniso_U_23
_atom_site_aniso_U_13
_atom_site_aniso_U_12
Hf2 0.01969(18) 0.01688(18) 0.02186(18) -0.00058(16) 0.00743(15) -0.00124(15)
Br1A 0.0178(17) 0.0302(10) 0.0311(14) -0.0031(10) 0.0037(12) -0.0001(14)
Cl1A 0.0178(17) 0.0302(10) 0.0311(14) -0.0031(10) 0.0037(12) -0.0001(14)
Si1A 0.0240(14) 0.0171(13) 0.0238(14) -0.0033(11) 0.0097(12) 0.0007(10)
N1A 0.022(4) 0.023(5) 0.021(4) -0.001(3) 0.009(3) -0.001(3)
N2A 0.022(4) 0.027(5) 0.025(4) -0.006(4) 0.010(4) 0.002(3)
N3A 0.018(4) 0.018(4) 0.023(5) 0.000(3) 0.009(4) 0.003(3)
C1A 0.028(6) 0.040(7) 0.036(6) 0.026(5) -0.004(5) -0.019(5)
C2A 0.048(8) 0.042(8) 0.041(7) -0.014(6) 0.026(6) 0.001(6)
C3A 0.034(6) 0.016(5) 0.033(6) 0.001(4) 0.007(5) -0.006(4)
C4A 0.030(5) 0.014(5) 0.020(5) 0.001(4) 0.007(4) 0.001(4)
C5A 0.033(6) 0.033(6) 0.032(6) 0.002(5) -0.004(5) -0.007(5)
C6A 0.037(7) 0.042(7) 0.038(7) 0.010(6) -0.018(6) -0.018(6)
C7A 0.044(3) 0.044(3) 0.044(3) 0.0008(14) 0.0164(18) -0.0005(14)
C8A 0.027(6) 0.032(6) 0.018(5) 0.005(4) 0.001(4) 0.004(4)
C9A 0.025(5) 0.024(5) 0.031(6) 0.009(4) 0.008(4) 0.000(4)
C10A 0.022(5) 0.019(5) 0.035(6) 0.006(4) 0.007(4) 0.005(4)
C11A 0.026(6) 0.030(7) 0.054(8) -0.005(6) 0.006(6) -0.002(5)
C12A 0.037(7) 0.025(6) 0.078(11) 0.009(7) 0.015(7) -0.007(5)
C13A 0.048(8) 0.018(6) 0.059(9) 0.015(6) 0.018(7) 0.005(5)
C14A 0.045(7) 0.033(7) 0.043(7) 0.014(6) 0.013(6) 0.003(5)
C15A 0.022(5) 0.026(5) 0.034(6) -0.014(4) 0.011(4) -0.005(4)
C16A 0.026(6) 0.040(7) 0.050(7) -0.013(6) 0.015(5) -0.002(5)
C17A 0.032(7) 0.085(11) 0.035(7) -0.014(7) 0.017(6) -0.001(7)
C18A 0.027(7) 0.056(10) 0.067(10) 0.003(7) 0.026(7) 0.006(5)
C19A 0.015(5) 0.017(5) 0.031(5) -0.004(4) 0.004(4) -0.002(4)
C20A 0.020(5) 0.010(5) 0.058(7) -0.006(5) 0.012(5) -0.003(4)
C21A 0.023(6) 0.021(6) 0.067(9) -0.003(6) 0.005(6) 0.000(4)
C22X 0.028(5) 0.018(5) 0.024(5) -0.004(4) 0.001(4) -0.002(4)
C22A 0.031(6) 0.023(6) 0.056(8) -0.002(6) -0.010(6) 0.007(5)
C23A 0.042(7) 0.019(5) 0.025(5) -0.001(4) -0.001(5) -0.002(5)
C25A 0.032(6) 0.028(6) 0.024(5) -0.003(4) 0.009(4) -0.007(4)
C26A 0.052(8) 0.047(8) 0.030(6) 0.000(5) 0.021(6) 0.001(6)
C27A 0.053(8) 0.037(7) 0.042(7) 0.000(5) 0.034(6) 0.002(5)
C28A 0.027(6) 0.036(7) 0.068(9) -0.014(6) 0.031(6) -0.006(5)
C29A 0.037(7) 0.036(7) 0.108(13) -0.021(7) 0.048(8) -0.011(5)
C30A 0.041(7) 0.044(8) 0.087(11) -0.030(7) 0.043(8) -0.016(6)
Hf1 0.01938(18) 0.01699(18) 0.01961(17) -0.00089(16) 0.00679(14) -0.00151(15)
Cl1 0.0216(8) 0.022(3) 0.0281(13) -0.0070(16) 0.0037(7) -0.0014(14)
Br1 0.0216(8) 0.022(3) 0.0281(13) -0.0070(16) 0.0037(7) -0.0014(14)
Si1 0.0246(14) 0.0183(13) 0.0188(13) -0.0008(11) 0.0095(11) -0.0027(10)
N1 0.032(5) 0.031(5) 0.018(4) -0.001(4) 0.012(3) 0.003(4)
N2 0.029(5) 0.020(4) 0.023(4) -0.005(3) 0.009(4) -0.004(3)
N3 0.024(5) 0.019(5) 0.018(4) -0.001(3) 0.012(4) -0.003(3)
C1 0.028(3) 0.025(3) 0.030(3) 0.009(2) 0.007(2) -0.006(2)
C2 0.053(8) 0.039(7) 0.032(7) -0.017(6) 0.025(6) -0.013(6)
C3 0.024(6) 0.022(5) 0.037(6) 0.001(4) 0.018(5) -0.003(4)
C4 0.027(5) 0.026(6) 0.021(5) 0.001(4) 0.006(4) -0.006(4)
C5 0.046(7) 0.025(6) 0.034(6) 0.006(5) 0.003(6) -0.002(5)
C6 0.039(7) 0.037(7) 0.049(8) 0.010(6) -0.010(6) 0.008(6)
C7 0.033(3) 0.032(3) 0.033(3) -0.0005(14) 0.0118(16) 0.0015(14)
C8 0.024(5) 0.018(5) 0.024(5) 0.004(4) 0.002(4) -0.002(4)
C9 0.028(5) 0.021(5) 0.030(5) 0.005(4) 0.006(4) 0.004(4)
C10 0.016(5) 0.024(6) 0.045(6) 0.000(5) 0.008(5) 0.000(4)
C11 0.036(7) 0.018(6) 0.059(8) -0.007(5) 0.013(6) -0.001(5)
C12 0.033(7) 0.028(7) 0.077(11) 0.008(7) 0.006(7) -0.001(5)
C13 0.050(8) 0.034(7) 0.059(9) 0.019(7) 0.014(7) -0.003(6)
C14 0.041(7) 0.031(6) 0.041(7) 0.012(5) 0.010(6) 0.003(5)
C15 0.027(5) 0.020(5) 0.026(5) -0.006(4) 0.009(4) -0.003(4)
C16 0.030(6) 0.031(6) 0.041(6) -0.011(5) 0.016(5) 0.004(5)
C17 0.029(7) 0.064(11) 0.054(9) 0.003(7) 0.015(7) 0.009(6)
C18 0.043(8) 0.087(12) 0.042(7) -0.005(7) 0.024(6) 0.012(7)
C19 0.022(5) 0.025(5) 0.021(5) 0.000(4) 0.006(4) 0.002(4)
C20 0.023(5) 0.027(6) 0.031(5) -0.002(4) 0.012(4) 0.002(4)
C21 0.024(6) 0.029(6) 0.043(7) 0.001(5) 0.010(5) 0.006(4)
C22 0.038(6) 0.017(5) 0.039(6) 0.005(5) 0.000(5) 0.004(4)
C23 0.036(6) 0.019(5) 0.027(5) -0.001(4) 0.005(5) 0.000(4)
C24 0.028(5) 0.016(5) 0.022(5) 0.000(4) 0.009(4) 0.000(4)
C25 0.036(6) 0.016(5) 0.054(7) 0.000(5) 0.029(6) 0.002(4)
C26 0.048(8) 0.028(6) 0.081(10) -0.003(6) 0.047(8) -0.004(5)
C27 0.048(8) 0.028(6) 0.060(8) -0.003(6) 0.033(7) 0.003(5)
C28 0.032(5) 0.020(5) 0.023(5) 0.000(4) 0.012(4) 0.004(4)
C29 0.035(6) 0.036(6) 0.032(6) 0.001(5) 0.021(5) -0.006(5)
C30 0.049(7) 0.030(6) 0.028(6) -0.001(5) 0.019(5) 0.002(5)

loop_
_atom_type_symbol
_atom_type_description
_atom_type_scat_dispersion_real
_atom_type_scat_dispersion_imag
_atom_type_scat_source
C C 0.0033 0.0016 'International Tables Vol C Tables 4.2.6.8 and 6.1.1.4'
H H 0.0000 0.0000 'International Tables Vol C Tables 4.2.6.8 and 6.1.1.4'
N N 0.0061 0.0033 'International Tables Vol C Tables 4.2.6.8 and 6.1.1.4'
Cl Cl 0.1484 0.1585 'International Tables Vol C Tables 4.2.6.8 and 6.1.1.4'
Hf Hf -0.5830 6.1852 'International Tables Vol C Tables 4.2.6.8 and 6.1.1.4'
Br Br -0.2901 2.4595 'International Tables Vol C Tables 4.2.6.8 and 6.1.1.4'
Si Si 0.0817 0.0704 'International Tables Vol C Tables 4.2.6.8 and 6.1.1.4'

loop_
_geom_angle_atom_site_label_1
_geom_angle_atom_site_label_2
_geom_angle_atom_site_label_3
_geom_angle
_geom_angle_site_symmetry_1
_geom_angle_site_symmetry_3
_geom_angle_publ_flag
N2A Hf2 N3A 115.2(3) . . ?
N2A Hf2 C1A 127.6(4) . . ?
N3A Hf2 C1A 110.4(4) . . ?
N2A Hf2 N1A 77.5(3) . . ?
N3A Hf2 N1A 82.9(3) . . ?
C1A Hf2 N1A 83.8(3) . . ?
N2A Hf2 Cl1A 94.8(10) . . ?
N3A Hf2 Cl1A 107.8(10) . . ?
C1A Hf2 Cl1A 94.8(10) . . ?
N1A Hf2 Cl1A 168.9(10) . . ?
N2A Hf2 Br1A 96.0(4) . . ?
N3A Hf2 Br1A 106.5(4) . . ?
C1A Hf2 Br1A 94.6(5) . . ?
N1A Hf2 Br1A 170.3(4) . . ?
Cl1A Hf2 Br1A 1.4(13) . . ?
N3A Si1A C3A 115.3(5) . . ?
N3A Si1A C2A 116.0(5) . . ?
C3A Si1A C2A 107.4(6) . . ?
N3A Si1A C4A 101.9(4) . . ?
C3A Si1A C4A 108.1(5) . . ?
C2A Si1A C4A 107.6(6) . . ?
C8A N1A C4A 119.6(9) . . ?
C8A N1A Hf2 124.5(7) . . ?
C4A N1A Hf2 115.9(6) . . ?
C15A N2A Hf2 134.5(8) . . ?
C19A N3A Si1A 119.5(7) . . ?
C19A N3A Hf2 119.4(6) . . ?
Si1A N3A Hf2 121.1(4) . . ?
Hf2 C1A H1AA 109.5 . . ?
Hf2 C1A H1AB 109.5 . . ?
H1AA C1A H1AB 109.5 . . ?
Hf2 C1A H1AC 109.5 . . ?
H1AA C1A H1AC 109.5 . . ?
H1AB C1A H1AC 109.5 . . ?
Si1A C2A H2AA 109.5 . . ?
Si1A C2A H2AB 109.5 . . ?
H2AA C2A H2AB 109.5 . . ?
Si1A C2A H2AC 109.5 . . ?
H2AA C2A H2AC 109.5 . . ?
H2AB C2A H2AC 109.5 . . ?
Si1A C3A H3AA 109.5 . . ?
Si1A C3A H3AB 109.5 . . ?
H3AA C3A H3AB 109.5 . . ?
Si1A C3A H3AC 109.5 . . ?
H3AA C3A H3AC 109.5 . . ?
H3AB C3A H3AC 109.5 . . ?
N1A C4A C5A 120.3(9) . . ?
N1A C4A Si1A 117.7(7) . . ?
C5A C4A Si1A 122.0(8) . . ?
C6A C5A C4A 120.3(11) . . ?
C6A C5A H5AA 119.9 . . ?
C4A C5A H5AA 119.9 . . ?
C5A C6A C7A 119.9(11) . . ?
C5A C6A H6AA 120.1 . . ?
C7A C6A H6AA 120.1 . . ?
C6A C7A C8A 119.5(12) . . ?
C6A C7A H7AA 120.3 . . ?
C8A C7A H7AA 120.3 . . ?
N1A C8A C7A 120.5(11) . . ?
N1A C8A C9A 120.2(9) . . ?
C7A C8A C9A 119.3(10) . . ?
C10A C9A C14A 118.2(10) . . ?
C10A C9A C8A 125.1(9) . . ?
C14A C9A C8A 116.6(10) . . ?
C11A C10A C9A 119.7(11) . . ?
C11A C10A C15A 119.9(11) . . ?
C9A C10A C15A 120.4(9) . . ?
C12A C11A C10A 120.0(13) . . ?
C12A C11A H11A 120.0 . . ?
C10A C11A H11A 120.0 . . ?
C13A C12A C11A 121.3(12) . . ?
C13A C12A H12A 119.4 . . ?
C11A C12A H12A 119.4 . . ?
C12A C13A C14A 121.1(12) . . ?
C12A C13A H13A 119.4 . . ?
C14A C13A H13A 119.4 . . ?
C13A C14A C9A 119.6(13) . . ?
C13A C14A H14A 120.2 . . ?
C9A C14A H14A 120.2 . . ?
N2A C15A C10A 120.0(9) . . ?
N2A C15A C16A 122.9(11) . . ?
C10A C15A C16A 117.1(10) . . ?
C17A C16A C15A 112.4(10) . . ?
C17A C16A C18A 112.2(11) . . ?
C15A C16A C18A 108.8(10) . . ?
C17A C16A H16A 107.7 . . ?
C15A C16A H16A 107.7 . . ?
C18A C16A H16A 107.7 . . ?
C16A C17A H17A 109.5 . . ?
C16A C17A H17B 109.5 . . ?
H17A C17A H17B 109.5 . . ?
C16A C17A H17C 109.5 . . ?
H17A C17A H17C 109.5 . . ?
H17B C17A H17C 109.5 . . ?
C16A C18A H18A 109.5 . . ?
C16A C18A H18B 109.5 . . ?
H18A C18A H18B 109.5 . . ?
C16A C18A H18C 109.5 . . ?
H18A C18A H18C 109.5 . . ?
H18B C18A H18C 109.5 . . ?
C22X C19A N3A 119.9(9) . . ?
C22X C19A C20A 119.9(10) . . ?
N3A C19A C20A 120.2(9) . . ?
C21A C20A C19A 118.3(12) . . ?
C21A C20A C28A 119.1(11) . . ?
C19A C20A C28A 122.5(10) . . ?
C20A C21A C22A 121.3(12) . . ?
C20A C21A H21A 119.4 . . ?
C22A C21A H21A 119.4 . . ?
C23A C22X C19A 117.1(11) . . ?
C23A C22X C25A 119.8(10) . . ?
C19A C22X C25A 123.0(9) . . ?
C23A C22A C21A 118.8(11) . . ?
C23A C22A H22A 120.6 . . ?
C21A C22A H22A 120.6 . . ?
C22A C23A C22X 124.5(12) . . ?
C22A C23A H23A 117.7 . . ?
C22X C23A H23A 117.7 . . ?
C22X C25A C26A 112.1(9) . . ?
C22X C25A C27A 112.1(10) . . ?
C26A C25A C27A 110.8(9) . . ?
C22X C25A H25A 107.2 . . ?
C26A C25A H25A 107.2 . . ?
C27A C25A H25A 107.2 . . ?
C25A C26A H26A 109.5 . . ?
C25A C26A H26B 109.5 . . ?
H26A C26A H26B 109.5 . . ?
C25A C26A H26C 109.5 . . ?
H26A C26A H26C 109.5 . . ?
H26B C26A H26C 109.5 . . ?
C25A C27A H27A 109.5 . . ?
C25A C27A H27B 109.5 . . ?
H27A C27A H27B 109.5 . . ?
C25A C27A H27C 109.5 . . ?
H27A C27A H27C 109.5 . . ?
H27B C27A H27C 109.5 . . ?
C20A C28A C30A 112.5(11) . . ?
C20A C28A C29A 111.8(11) . . ?
C30A C28A C29A 109.0(9) . . ?
C20A C28A H28A 107.7 . . ?
C30A C28A H28A 107.7 . . ?
C29A C28A H28A 107.7 . . ?
C28A C29A H29A 109.5 . . ?
C28A C29A H29B 109.5 . . ?
H29A C29A H29B 109.5 . . ?
C28A C29A H29C 109.5 . . ?
H29A C29A H29C 109.5 . . ?
H29B C29A H29C 109.5 . . ?
C28A C30A H30A 109.5 . . ?
C28A C30A H30B 109.5 . . ?
H30A C30A H30B 109.5 . . ?
C28A C30A H30C 109.5 . . ?
H30A C30A H30C 109.5 . . ?
H30B C30A H30C 109.5 . . ?
N2 Hf1 N3 115.8(3) . . ?
N2 Hf1 C1 127.6(4) . . ?
N3 Hf1 C1 109.3(3) . . ?
N2 Hf1 N1 77.5(3) . . ?
N3 Hf1 N1 83.1(3) . . ?
C1 Hf1 N1 83.1(3) . . ?
N2 Hf1 Cl1 97.9(8) . . ?
N3 Hf1 Cl1 103.4(7) . . ?
C1 Hf1 Cl1 96.1(9) . . ?
N1 Hf1 Cl1 173.3(7) . . ?
N2 Hf1 Br1 95.1(4) . . ?
N3 Hf1 Br1 107.2(3) . . ?
C1 Hf1 Br1 95.7(4) . . ?
N1 Hf1 Br1 169.4(3) . . ?
Cl1 Hf1 Br1 3.9(9) . . ?
N3 Si1 C3 115.3(5) . . ?
N3 Si1 C2 115.9(5) . . ?
C3 Si1 C2 106.2(6) . . ?
N3 Si1 C4 102.4(5) . . ?
C3 Si1 C4 109.9(5) . . ?
C2 Si1 C4 106.8(6) . . ?
C8 N1 C4 119.6(9) . . ?
C8 N1 Hf1 124.0(7) . . ?
C4 N1 Hf1 116.5(7) . . ?
C15 N2 Hf1 135.4(8) . . ?
C19 N3 Si1 119.4(7) . . ?
C19 N3 Hf1 120.5(6) . . ?
Si1 N3 Hf1 120.1(4) . . ?
Hf1 C1 H1A 109.5 . . ?
Hf1 C1 H1B 109.5 . . ?
H1A C1 H1B 109.5 . . ?
Hf1 C1 H1C 109.5 . . ?
H1A C1 H1C 109.5 . . ?
H1B C1 H1C 109.5 . . ?
Si1 C2 H2A 109.5 . . ?
Si1 C2 H2B 109.5 . . ?
H2A C2 H2B 109.5 . . ?
Si1 C2 H2C 109.5 . . ?
H2A C2 H2C 109.5 . . ?
H2B C2 H2C 109.5 . . ?
Si1 C3 H3A 109.5 . . ?
Si1 C3 H3B 109.5 . . ?
H3A C3 H3B 109.5 . . ?
Si1 C3 H3C 109.5 . . ?
H3A C3 H3C 109.5 . . ?
H3B C3 H3C 109.5 . . ?
N1 C4 C5 121.0(10) . . ?
N1 C4 Si1 117.1(7) . . ?
C5 C4 Si1 121.9(8) . . ?
C4 C5 C6 119.8(12) . . ?
C4 C5 H5A 120.1 . . ?
C6 C5 H5A 120.1 . . ?
C7 C6 C5 118.1(11) . . ?
C7 C6 H6A 121.0 . . ?
C5 C6 H6A 121.0 . . ?
C8 C7 C6 120.6(11) . . ?
C8 C7 H7A 119.7 . . ?
C6 C7 H7A 119.7 . . ?
N1 C8 C7 120.9(10) . . ?
N1 C8 C9 121.0(9) . . ?
C7 C8 C9 118.1(9) . . ?
C14 C9 C10 119.8(11) . . ?
C14 C9 C8 116.3(10) . . ?
C10 C9 C8 123.7(10) . . ?
C11 C10 C9 118.7(11) . . ?
C11 C10 C15 119.1(11) . . ?
C9 C10 C15 122.0(10) . . ?
C12 C11 C10 122.4(13) . . ?
C12 C11 H11B 118.8 . . ?
C10 C11 H11B 118.8 . . ?
C11 C12 C13 118.3(12) . . ?
C11 C12 H12B 120.9 . . ?
C13 C12 H12B 120.9 . . ?
C14 C13 C12 119.6(13) . . ?
C14 C13 H13B 120.2 . . ?
C12 C13 H13B 120.2 . . ?
C9 C14 C13 121.1(13) . . ?
C9 C14 H14B 119.4 . . ?
C13 C14 H14B 119.4 . . ?
N2 C15 C10 119.9(10) . . ?
N2 C15 C16 123.5(10) . . ?
C10 C15 C16 116.6(9) . . ?
C15 C16 C18 111.3(9) . . ?
C15 C16 C17 108.3(9) . . ?
C18 C16 C17 111.4(11) . . ?
C15 C16 H16B 108.6 . . ?
C18 C16 H16B 108.6 . . ?
C17 C16 H16B 108.6 . . ?
C16 C17 H17D 109.5 . . ?
C16 C17 H17E 109.5 . . ?
H17D C17 H17E 109.5 . . ?
C16 C17 H17F 109.5 . . ?
H17D C17 H17F 109.5 . . ?
H17E C17 H17F 109.5 . . ?
C16 C18 H18D 109.5 . . ?
C16 C18 H18E 109.5 . . ?
H18D C18 H18E 109.5 . . ?
C16 C18 H18F 109.5 . . ?
H18D C18 H18F 109.5 . . ?
H18E C18 H18F 109.5 . . ?
C24 C19 C20 120.6(9) . . ?
C24 C19 N3 119.5(9) . . ?
C20 C19 N3 119.8(9) . . ?
C21 C20 C19 117.7(10) . . ?
C21 C20 C25 118.9(10) . . ?
C19 C20 C25 123.3(10) . . ?
C22 C21 C20 123.4(11) . . ?
C22 C21 H21B 118.3 . . ?
C20 C21 H21B 118.3 . . ?
C21 C22 C23 118.2(10) . . ?
C21 C22 H22B 120.9 . . ?
C23 C22 H22B 120.9 . . ?
C24 C23 C22 121.2(11) . . ?
C24 C23 H23B 119.4 . . ?
C22 C23 H23B 119.4 . . ?
C23 C24 C19 118.7(10) . . ?
C23 C24 C28 117.7(9) . . ?
C19 C24 C28 123.6(9) . . ?
C26 C25 C20 111.7(10) . . ?
C26 C25 C27 109.9(9) . . ?
C20 C25 C27 111.7(9) . . ?
C26 C25 H25B 107.8 . . ?
C20 C25 H25B 107.8 . . ?
C27 C25 H25B 107.8 . . ?
C25 C26 H26D 109.5 . . ?
C25 C26 H26E 109.5 . . ?
H26D C26 H26E 109.5 . . ?
C25 C26 H26F 109.5 . . ?
H26D C26 H26F 109.5 . . ?
H26E C26 H26F 109.5 . . ?
C25 C27 H27D 109.5 . . ?
C25 C27 H27E 109.5 . . ?
H27D C27 H27E 109.5 . . ?
C25 C27 H27F 109.5 . . ?
H27D C27 H27F 109.5 . . ?
H27E C27 H27F 109.5 . . ?
C24 C28 C29 113.6(9) . . ?
C24 C28 C30 111.9(9) . . ?
C29 C28 C30 109.6(9) . . ?
C24 C28 H28B 107.2 . . ?
C29 C28 H28B 107.2 . . ?
C30 C28 H28B 107.2 . . ?
C28 C29 H29D 109.5 . . ?
C28 C29 H29E 109.5 . . ?
H29D C29 H29E 109.5 . . ?
C28 C29 H29F 109.5 . . ?
H29D C29 H29F 109.5 . . ?
H29E C29 H29F 109.5 . . ?
C28 C30 H30D 109.5 . . ?
C28 C30 H30E 109.5 . . ?
H30D C30 H30E 109.5 . . ?
C28 C30 H30F 109.5 . . ?
H30D C30 H30F 109.5 . . ?
H30E C30 H30F 109.5 . . ?

loop_
_geom_bond_atom_site_label_1
_geom_bond_atom_site_label_2
_geom_bond_distance
_geom_bond_site_symmetry_2
_geom_bond_publ_flag
Hf2 N2A 2.034(8) . ?
Hf2 N3A 2.054(9) . ?
Hf2 C1A 2.320(11) . ?
Hf2 N1A 2.335(8) . ?
Hf2 Cl1A 2.43(2) . ?
Hf2 Br1A 2.522(8) . ?
Si1A N3A 1.721(9) . ?
Si1A C3A 1.842(11) . ?
Si1A C2A 1.865(12) . ?
Si1A C4A 1.880(10) . ?
N1A C8A 1.349(13) . ?
N1A C4A 1.368(13) . ?
N2A C15A 1.273(13) . ?
N3A C19A 1.438(12) . ?
C1A H1AA 0.9800 . ?
C1A H1AB 0.9800 . ?
C1A H1AC 0.9800 . ?
C2A H2AA 0.9800 . ?
C2A H2AB 0.9800 . ?
C2A H2AC 0.9800 . ?
C3A H3AA 0.9800 . ?
C3A H3AB 0.9800 . ?
C3A H3AC 0.9800 . ?
C4A C5A 1.387(15) . ?
C5A C6A 1.347(17) . ?
C5A H5AA 0.9500 . ?
C6A C7A 1.376(18) . ?
C6A H6AA 0.9500 . ?
C7A C8A 1.393(17) . ?
C7A H7AA 0.9500 . ?
C8A C9A 1.497(15) . ?
C9A C10A 1.402(15) . ?
C9A C14A 1.415(16) . ?
C10A C11A 1.396(16) . ?
C10A C15A 1.496(15) . ?
C11A C12A 1.370(19) . ?
C11A H11A 0.9500 . ?
C12A C13A 1.33(2) . ?
C12A H12A 0.9500 . ?
C13A C14A 1.386(17) . ?
C13A H13A 0.9500 . ?
C14A H14A 0.9500 . ?
C15A C16A 1.523(15) . ?
C16A C17A 1.504(19) . ?
C16A C18A 1.528(17) . ?
C16A H16A 1.0000 . ?
C17A H17A 0.9800 . ?
C17A H17B 0.9800 . ?
C17A H17C 0.9800 . ?
C18A H18A 0.9800 . ?
C18A H18B 0.9800 . ?
C18A H18C 0.9800 . ?
C19A C22X 1.417(15) . ?
C19A C20A 1.436(14) . ?
C20A C21A 1.387(16) . ?
C20A C28A 1.494(18) . ?
C21A C22A 1.40(2) . ?
C21A H21A 0.9500 . ?
C22X C23A 1.392(15) . ?
C22X C25A 1.504(15) . ?
C22A C23A 1.334(18) . ?
C22A H22A 0.9500 . ?
C23A H23A 0.9500 . ?
C25A C26A 1.520(16) . ?
C25A C27A 1.532(16) . ?
C25A H25A 1.0000 . ?
C26A H26A 0.9800 . ?
C26A H26B 0.9800 . ?
C26A H26C 0.9800 . ?
C27A H27A 0.9800 . ?
C27A H27B 0.9800 . ?
C27A H27C 0.9800 . ?
C28A C30A 1.529(17) . ?
C28A C29A 1.543(16) . ?
C28A H28A 1.0000 . ?
C29A H29A 0.9800 . ?
C29A H29B 0.9800 . ?
C29A H29C 0.9800 . ?
C30A H30A 0.9800 . ?
C30A H30B 0.9800 . ?
C30A H30C 0.9800 . ?
Hf1 N2 2.044(9) . ?
Hf1 N3 2.066(9) . ?
Hf1 C1 2.314(10) . ?
Hf1 N1 2.330(8) . ?
Hf1 Cl1 2.43(2) . ?
Hf1 Br1 2.521(8) . ?
Si1 N3 1.723(8) . ?
Si1 C3 1.851(11) . ?
Si1 C2 1.859(12) . ?
Si1 C4 1.886(11) . ?
N1 C8 1.358(13) . ?
N1 C4 1.364(14) . ?
N2 C15 1.263(13) . ?
N3 C19 1.438(12) . ?
C1 H1A 0.9800 . ?
C1 H1B 0.9800 . ?
C1 H1C 0.9800 . ?
C2 H2A 0.9800 . ?
C2 H2B 0.9800 . ?
C2 H2C 0.9800 . ?
C3 H3A 0.9800 . ?
C3 H3B 0.9800 . ?
C3 H3C 0.9800 . ?
C4 C5 1.385(15) . ?
C5 C6 1.397(16) . ?
C5 H5A 0.9500 . ?
C6 C7 1.387(17) . ?
C6 H6A 0.9500 . ?
C7 C8 1.377(15) . ?
C7 H7A 0.9500 . ?
C8 C9 1.487(14) . ?
C9 C14 1.376(16) . ?
C9 C10 1.391(15) . ?
C10 C11 1.391(15) . ?
C10 C15 1.493(15) . ?
C11 C12 1.38(2) . ?
C11 H11B 0.9500 . ?
C12 C13 1.40(2) . ?
C12 H12B 0.9500 . ?
C13 C14 1.392(18) . ?
C13 H13B 0.9500 . ?
C14 H14B 0.9500 . ?
C15 C16 1.522(15) . ?
C16 C18 1.531(19) . ?
C16 C17 1.536(16) . ?
C16 H16B 1.0000 . ?
C17 H17D 0.9800 . ?
C17 H17E 0.9800 . ?
C17 H17F 0.9800 . ?
C18 H18D 0.9800 . ?
C18 H18E 0.9800 . ?
C18 H18F 0.9800 . ?
C19 C24 1.404(14) . ?
C19 C20 1.406(14) . ?
C20 C21 1.391(15) . ?
C20 C25 1.520(15) . ?
C21 C22 1.362(17) . ?
C21 H21B 0.9500 . ?
C22 C23 1.403(17) . ?
C22 H22B 0.9500 . ?
C23 C24 1.395(14) . ?
C23 H23B 0.9500 . ?
C24 C28 1.514(14) . ?
C25 C26 1.520(16) . ?
C25 C27 1.539(16) . ?
C25 H25B 1.0000 . ?
C26 H26D 0.9800 . ?
C26 H26E 0.9800 . ?
C26 H26F 0.9800 . ?
C27 H27D 0.9800 . ?
C27 H27E 0.9800 . ?
C27 H27F 0.9800 . ?
C28 C29 1.529(15) . ?
C28 C30 1.534(15) . ?
C28 H28B 1.0000 . ?
C29 H29D 0.9800 . ?
C29 H29E 0.9800 . ?
C29 H29F 0.9800 . ?
C30 H30D 0.9800 . ?
C30 H30E 0.9800 . ?
C30 H30F 0.9800 . ?

loop_
_geom_torsion_atom_site_label_1
_geom_torsion_atom_site_label_2
_geom_torsion_atom_site_label_3
_geom_torsion_atom_site_label_4
_geom_torsion
_geom_torsion_site_symmetry_1
_geom_torsion_site_symmetry_2
_geom_torsion_site_symmetry_3
_geom_torsion_site_symmetry_4
_geom_torsion_publ_flag
C3A Si1A N3A C19A -56.1(9) . . . . ?
C2A Si1A N3A C19A 70.7(9) . . . . ?
C4A Si1A N3A C19A -172.9(7) . . . . ?
C3A Si1A N3A Hf2 125.3(6) . . . . ?
C2A Si1A N3A Hf2 -107.9(6) . . . . ?
C4A Si1A N3A Hf2 8.5(6) . . . . ?
C8A N1A C4A C5A -0.2(15) . . . . ?
Hf2 N1A C4A C5A -180.0(9) . . . . ?
C8A N1A C4A Si1A -178.0(8) . . . . ?
Hf2 N1A C4A Si1A 2.3(10) . . . . ?
N3A Si1A C4A N1A -6.4(9) . . . . ?
C3A Si1A C4A N1A -128.2(8) . . . . ?
C2A Si1A C4A N1A 116.1(9) . . . . ?
N3A Si1A C4A C5A 175.9(9) . . . . ?
C3A Si1A C4A C5A 54.0(11) . . . . ?
C2A Si1A C4A C5A -61.7(11) . . . . ?
N1A C4A C5A C6A 0.7(19) . . . . ?
Si1A C4A C5A C6A 178.4(11) . . . . ?
C4A C5A C6A C7A 0(2) . . . . ?
C5A C6A C7A C8A -1(2) . . . . ?
C4A N1A C8A C7A -1.0(16) . . . . ?
Hf2 N1A C8A C7A 178.8(9) . . . . ?
C4A N1A C8A C9A 177.8(9) . . . . ?
Hf2 N1A C8A C9A -2.5(14) . . . . ?
C6A C7A C8A N1A 2(2) . . . . ?
C6A C7A C8A C9A -177.1(13) . . . . ?
N1A C8A C9A C10A 58.4(16) . . . . ?
C7A C8A C9A C10A -122.9(13) . . . . ?
N1A C8A C9A C14A -124.6(11) . . . . ?
C7A C8A C9A C14A 54.1(16) . . . . ?
C14A C9A C10A C11A -1.1(16) . . . . ?
C8A C9A C10A C11A 175.8(10) . . . . ?
C14A C9A C10A C15A 178.5(10) . . . . ?
C8A C9A C10A C15A -4.5(16) . . . . ?
C9A C10A C11A C12A 2.9(17) . . . . ?
C15A C10A C11A C12A -176.8(11) . . . . ?
C10A C11A C12A C13A -4(2) . . . . ?
C11A C12A C13A C14A 3(2) . . . . ?
C12A C13A C14A C9A -2(2) . . . . ?
C10A C9A C14A C13A 0.4(18) . . . . ?
C8A C9A C14A C13A -176.8(11) . . . . ?
Hf2 N2A C15A C10A 3.4(16) . . . . ?
Hf2 N2A C15A C16A -175.2(8) . . . . ?
C11A C10A C15A N2A 120.6(12) . . . . ?
C9A C10A C15A N2A -59.1(14) . . . . ?
C11A C10A C15A C16A -60.7(14) . . . . ?
C9A C10A C15A C16A 119.6(11) . . . . ?
N2A C15A C16A C17A -2.0(16) . . . . ?
C10A C15A C16A C17A 179.4(10) . . . . ?
N2A C15A C16A C18A 122.9(12) . . . . ?
C10A C15A C16A C18A -55.7(14) . . . . ?
Si1A N3A C19A C22X 89.7(10) . . . . ?
Hf2 N3A C19A C22X -91.7(10) . . . . ?
Si1A N3A C19A C20A -91.6(10) . . . . ?
Hf2 N3A C19A C20A 87.0(10) . . . . ?
C22X C19A C20A C21A -0.5(15) . . . . ?
N3A C19A C20A C21A -179.2(10) . . . . ?
C22X C19A C20A C28A 176.1(10) . . . . ?
N3A C19A C20A C28A -2.6(15) . . . . ?
C19A C20A C21A C22A 0.1(16) . . . . ?
C28A C20A C21A C22A -176.6(10) . . . . ?
N3A C19A C22X C23A 179.2(9) . . . . ?
C20A C19A C22X C23A 0.5(14) . . . . ?
N3A C19A C22X C25A 2.2(15) . . . . ?
C20A C19A C22X C25A -176.6(9) . . . . ?
C20A C21A C22A C23A 0.4(18) . . . . ?
C21A C22A C23A C22X -0.4(18) . . . . ?
C19A C22X C23A C22A 0.0(17) . . . . ?
C25A C22X C23A C22A 177.1(11) . . . . ?
C23A C22X C25A C26A -70.3(13) . . . . ?
C19A C22X C25A C26A 106.7(12) . . . . ?
C23A C22X C25A C27A 55.1(13) . . . . ?
C19A C22X C25A C27A -127.9(11) . . . . ?
C21A C20A C28A C30A -60.2(14) . . . . ?
C19A C20A C28A C30A 123.2(11) . . . . ?
C21A C20A C28A C29A 62.9(14) . . . . ?
C19A C20A C28A C29A -113.7(12) . . . . ?
C3 Si1 N3 C19 51.3(9) . . . . ?
C2 Si1 N3 C19 -73.5(9) . . . . ?
C4 Si1 N3 C19 170.6(7) . . . . ?
C3 Si1 N3 Hf1 -129.3(5) . . . . ?
C2 Si1 N3 Hf1 105.9(6) . . . . ?
C4 Si1 N3 Hf1 -10.0(6) . . . . ?
C8 N1 C4 C5 -1.8(16) . . . . ?
Hf1 N1 C4 C5 178.9(9) . . . . ?
C8 N1 C4 Si1 177.5(8) . . . . ?
Hf1 N1 C4 Si1 -1.8(10) . . . . ?
N3 Si1 C4 N1 7.0(9) . . . . ?
C3 Si1 C4 N1 130.0(8) . . . . ?
C2 Si1 C4 N1 -115.3(9) . . . . ?
N3 Si1 C4 C5 -173.7(10) . . . . ?
C3 Si1 C4 C5 -50.8(11) . . . . ?
C2 Si1 C4 C5 64.0(11) . . . . ?
N1 C4 C5 C6 0.1(19) . . . . ?
Si1 C4 C5 C6 -179.1(11) . . . . ?
C4 C5 C6 C7 2(2) . . . . ?
C5 C6 C7 C8 -2(2) . . . . ?
C4 N1 C8 C7 1.5(15) . . . . ?
Hf1 N1 C8 C7 -179.3(8) . . . . ?
C4 N1 C8 C9 -176.0(10) . . . . ?
Hf1 N1 C8 C9 3.2(14) . . . . ?
C6 C7 C8 N1 0.5(19) . . . . ?
C6 C7 C8 C9 178.1(12) . . . . ?
N1 C8 C9 C14 124.3(11) . . . . ?
C7 C8 C9 C14 -53.3(15) . . . . ?
N1 C8 C9 C10 -60.5(15) . . . . ?
C7 C8 C9 C10 121.9(12) . . . . ?
C14 C9 C10 C11 -2.2(16) . . . . ?
C8 C9 C10 C11 -177.2(10) . . . . ?
C14 C9 C10 C15 -177.5(10) . . . . ?
C8 C9 C10 C15 7.5(16) . . . . ?
C9 C10 C11 C12 1.1(18) . . . . ?
C15 C10 C11 C12 176.5(11) . . . . ?
C10 C11 C12 C13 -1(2) . . . . ?
C11 C12 C13 C14 2(2) . . . . ?
C10 C9 C14 C13 3.4(18) . . . . ?
C8 C9 C14 C13 178.8(11) . . . . ?
C12 C13 C14 C9 -3(2) . . . . ?
Hf1 N2 C15 C10 -2.5(16) . . . . ?
Hf1 N2 C15 C16 174.9(8) . . . . ?
C11 C10 C15 N2 -119.0(12) . . . . ?
C9 C10 C15 N2 56.2(14) . . . . ?
C11 C10 C15 C16 63.4(13) . . . . ?
C9 C10 C15 C16 -121.4(11) . . . . ?
N2 C15 C16 C18 1.2(16) . . . . ?
C10 C15 C16 C18 178.6(10) . . . . ?
N2 C15 C16 C17 -121.6(12) . . . . ?
C10 C15 C16 C17 55.8(13) . . . . ?
Si1 N3 C19 C24 -91.5(10) . . . . ?
Hf1 N3 C19 C24 89.2(10) . . . . ?
Si1 N3 C19 C20 91.2(11) . . . . ?
Hf1 N3 C19 C20 -88.1(10) . . . . ?
C24 C19 C20 C21 3.7(16) . . . . ?
N3 C19 C20 C21 -179.0(10) . . . . ?
C24 C19 C20 C25 -173.3(10) . . . . ?
N3 C19 C20 C25 3.9(16) . . . . ?
C19 C20 C21 C22 -1.3(18) . . . . ?
C25 C20 C21 C22 175.8(11) . . . . ?
C20 C21 C22 C23 -1.2(18) . . . . ?
C21 C22 C23 C24 1.4(17) . . . . ?
C22 C23 C24 C19 0.9(16) . . . . ?
C22 C23 C24 C28 -177.7(10) . . . . ?
C20 C19 C24 C23 -3.5(15) . . . . ?
N3 C19 C24 C23 179.2(9) . . . . ?
C20 C19 C24 C28 175.1(10) . . . . ?
N3 C19 C24 C28 -2.2(15) . . . . ?
C21 C20 C25 C26 -64.1(14) . . . . ?
C19 C20 C25 C26 112.9(12) . . . . ?
C21 C20 C25 C27 59.5(14) . . . . ?
C19 C20 C25 C27 -123.5(12) . . . . ?
C23 C24 C28 C29 -53.8(13) . . . . ?
C19 C24 C28 C29 127.6(11) . . . . ?
C23 C24 C28 C30 70.9(12) . . . . ?
C19 C24 C28 C30 -107.6(11) . . . . ?
